data_7133811
loop_
_publ_author_name
'Qiu, Xujun'
'Pohl, Eric'
'Jung, Andr&#xe9;'
'Cai, Qianyu'
'Su, Haopu'
'Fuhr, Olaf'
'Schepers, Ute'
'Br&#xe4;se, Stefan'

_publ_section_title
;
 Modulating the photolysis of aryl azides in a supramolecular host to
 develop photoactivatable fluorophores.
;
_journal_issue 88
_journal_name_full 'Chemical communications (Cambridge, England)'
_journal_page_first 12856
_journal_page_last 12859
_journal_paper_doi 10.1039/d4cc03907f
_journal_volume 60
_journal_year 2024
_chemical_formula_moiety 'Cl, C24 H18 N5, 2(H2 O)'
_chemical_formula_sum 'C24 H22 Cl N5 O2'
_chemical_formula_weight 447.91
_space_group_crystal_system monoclinic
_space_group_IT_number 14
_space_group_name_Hall '-P 2ybc'
_space_group_name_H-M_alt 'P 1 21/c 1'
_atom_sites_solution_hydrogens mixed
_atom_sites_solution_primary dual
_audit_creation_date 2024-04-23
_audit_creation_method
;
Olex2 1.5
(compiled 2024.02.16 svn.r378c4104 for OlexSys, GUI svn.r6928)
;
_audit_update_record
;
2024-04-25 deposited with the CCDC.	2024-10-02 downloaded from the CCDC.
;
_cell_angle_alpha 90
_cell_angle_beta 103.785(2)
_cell_angle_gamma 90
_cell_formula_units_Z 4
_cell_length_a 16.3613(4)
_cell_length_b 6.89670(10)
_cell_length_c 19.5442(5)
_cell_measurement_reflns_used 25795
_cell_measurement_temperature 180
_cell_measurement_theta_max 64.30
_cell_measurement_theta_min 4.06
_cell_volume 2141.83(8)
_computing_cell_refinement
;
X-Area Recipe 2.0.1 (STOE, 2023)
;
_computing_data_collection
;
X-Area Pilatus3_SV 1.31.192.0 (STOE, 2023)
;
_computing_data_reduction
;
X-Area Integrate 2.5.15.0 (STOE, 2023)
X-Area LANA 2.7.12 (STOE, 2023)
;
_computing_molecular_graphics 'Olex2 1.5 (Dolomanov et al., 2009)'
_computing_publication_material
;
STOE & Cie GmbH, X-Area, software package for collecting single-crystal or
multi-domain crystal data on STOE area-detector diffractometers, for image 
processing, for the correction and scaling of reflection intensities and 
for outlier rejection, version 2.3, Darmstadt 2023
;
_computing_structure_refinement 'SHELXL 2018/3 (Sheldrick, 2015)'
_computing_structure_solution 'SHELXT  (Sheldrick, 2015)'
_diffrn_ambient_temperature 180
_diffrn_detector 'Eiger R 4M'
_diffrn_detector_area_resol_mean 13.33
_diffrn_detector_type DECTRIS
_diffrn_measured_fraction_theta_full 0.994
_diffrn_measured_fraction_theta_max 0.985
_diffrn_measurement_details
;
 1276 frames, detector distance = 80 mm
;
_diffrn_measurement_device 'Eulerian 4-circle diffractometer'
_diffrn_measurement_device_type 'Stoe StadiVari'
_diffrn_measurement_method 'rotation method, \w scans'
_diffrn_radiation_collimation '1.2 0.6 mm diameter'
_diffrn_radiation_monochromator 'Graded multilayer mirror'
_diffrn_radiation_polarisn_norm 0
_diffrn_radiation_probe x-ray
_diffrn_radiation_type 'Ga K\a'
_diffrn_radiation_wavelength 1.34143
_diffrn_reflns_av_R_equivalents 0.0157
_diffrn_reflns_av_unetI/netI 0.0118
_diffrn_reflns_Laue_measured_fraction_full 0.994
_diffrn_reflns_Laue_measured_fraction_max 0.985
_diffrn_reflns_limit_h_max 21
_diffrn_reflns_limit_h_min -21
_diffrn_reflns_limit_k_max 3
_diffrn_reflns_limit_k_min -8
_diffrn_reflns_limit_l_max 25
_diffrn_reflns_limit_l_min -25
_diffrn_reflns_number 20376
_diffrn_reflns_point_group_measured_fraction_full 0.994
_diffrn_reflns_point_group_measured_fraction_max 0.985
_diffrn_reflns_theta_full 53.597
_diffrn_reflns_theta_max 62.484
_diffrn_reflns_theta_min 4.053
_diffrn_source 'Metal Jet D2+'
_diffrn_source_current 3.57
_diffrn_source_power 0.250
_diffrn_source_target Ga
_diffrn_source_type 'Metal Jet D2+'
_diffrn_source_voltage 70
_exptl_absorpt_coefficient_mu 1.211
_exptl_absorpt_correction_T_max 0.9661
_exptl_absorpt_correction_T_min 0.8416
_exptl_absorpt_correction_type multi-scan
_exptl_absorpt_process_details
;
STOE LANA, absorption correction by scaling of reflection intensities.
J. Koziskova, F. Hahn, J. Richter, J. Kozisek, "Comparison of different
absorption corrections on the model structure of tetrakis(\m~2~-acetato)-
diaqua-di-copper(II)", Acta Chimica Slovaca, vol. 9, no. 2, 2016, pp. 136 - 140.
;
_exptl_crystal_colour 'light yellow'
_exptl_crystal_colour_modifier light
_exptl_crystal_colour_primary yellow
_exptl_crystal_density_diffrn 1.389
_exptl_crystal_density_method 'not measured'
_exptl_crystal_description needle
_exptl_crystal_F_000 936
_exptl_crystal_size_max 0.15
_exptl_crystal_size_mid 0.04
_exptl_crystal_size_min 0.03
_refine_diff_density_max 0.613
_refine_diff_density_min -0.801
_refine_diff_density_rms 0.059
_refine_ls_extinction_method none
_refine_ls_goodness_of_fit_ref 1.082
_refine_ls_hydrogen_treatment constr
_refine_ls_matrix_type full
_refine_ls_number_parameters 296
_refine_ls_number_reflns 5117
_refine_ls_number_restraints 0
_refine_ls_restrained_S_all 1.082
_refine_ls_R_factor_all 0.0612
_refine_ls_R_factor_gt 0.0536
_refine_ls_shift/su_max 0.001
_refine_ls_shift/su_mean 0.000
_refine_ls_structure_factor_coef Fsqd
_refine_ls_weighting_details 'w=1/[\s^2^(Fo^2^)+(0.0874P)^2^+1.1875P] where P=(Fo^2^+2Fc^2^)/3'
_refine_ls_weighting_scheme calc
_refine_ls_wR_factor_gt 0.1603
_refine_ls_wR_factor_ref 0.1663
_reflns_Friedel_coverage 0.000
_reflns_number_gt 4301
_reflns_number_total 5117
_reflns_threshold_expression 'I > 2\s(I)'
_cod_data_source_file d4cc03907f2.cif
_cod_data_source_block xqr261s
_cod_depositor_comments 'Adding full bibliography for 7133811--7133812.cif.'
_cod_database_code 7133811
_shelx_shelxl_version_number 2018/3
_shelx_space_group_comment
;
The symmetry employed for this shelxl refinement is uniquely defined
by the following loop, which should always be used as a source of
symmetry information in preference to the above space-group names.
They are only intended as comments.
;
_shelx_estimated_absorpt_t_max 0.965
_shelx_estimated_absorpt_t_min 0.839
_olex2_refinement_description
;
1. Fixed Uiso
 At 1.2 times of:
  All C(H) groups
 At 1.5 times of:
  All C(H,H,H) groups, All O(H,H) groups
2.a Free rotating group:
 O1(H1A,H1B), O2(H2A,H2B)
2.b Aromatic/amide H refined with riding coordinates:
 C2(H2), C3(H3), C4(H4), C5(H5), C8(H8), C9(H9), C10(H10), C11(H11), C14(H14),
 C15(H15), C17(H17), C18(H18), C21(H21), C22(H22), C23(H23)
2.c Idealised Me refined as rotating group:
 C24(H24A,H24B,H24C)
;
_olex2_submission_special_instructions 'No special instructions were received'
_stoe_detector_distance '80.0 mm'
_stoe_detector_pixelsize_x '0.075 mm'
_stoe_detector_pixelsize_y '0.075 mm'
_stoe_detector_size_x '15.5 cm'
_stoe_detector_size_y '16.2 cm'
_stoe_evaluation_integration_a 18.0
_stoe_evaluation_integration_b 0.4
_stoe_evaluation_integration_ems 0.014
_stoe_evaluation_lana_bis_l_even_max -
_stoe_evaluation_lana_bis_l_odd_max -
_stoe_evaluation_lana_bos_l_even_max 4
_stoe_evaluation_lana_bos_l_odd_max 1
_stoe_evaluation_lana_completeness 98.6
_stoe_evaluation_lana_dxs_max_order -
_stoe_evaluation_lana_dys_max_order -
_stoe_evaluation_lana_fs_max_order 3
_stoe_evaluation_lana_max_2theta_available 128.5
_stoe_evaluation_lana_max_2theta_desired 125.0
_stoe_evaluation_lana_mean_redundancy 4.0
_stoe_evaluation_lana_number_refls_after_or 20376
_stoe_evaluation_lana_number_refls_outliers 3666
_stoe_evaluation_lana_number_refls_total 24042
_stoe_evaluation_lana_number_refls_unique 5117
_stoe_evaluation_lana_number_refls_written 20376
_stoe_evaluation_lana_or_c1 0.035
_stoe_evaluation_lana_or_c2 0
_stoe_evaluation_lana_or_c3 0
_stoe_evaluation_lana_or_c4 0.7
_stoe_evaluation_lana_point_group 2/m
_stoe_evaluation_lana_table
;
#----------------------------------------------------------------------------
2Theta          13.8   27.0   40.2   53.4   66.6   79.8   93.0  106.2  119.4
#----------------------------------------------------------------------------
<Resolution>    5.24   2.77   1.88   1.48   1.22   1.05   0.92   0.84   0.78
N(total)          74    360   1248   3615   4404   3953   4501   3645   2242
<Redundancy>     1.9    2.4    3.6    6.2    5.6    4.2    4.1    3.3    2.4
Complet. [%%]    90.0   99.3  100.0  100.0  100.0   98.9   99.7   99.2   94.4
<I/sigma>      479.1  362.3  128.7   60.5   40.0   28.5   14.8   10.3    9.1
R(int)         0.011  0.011  0.014  0.014  0.016  0.018  0.027  0.035  0.047
#----------------------------------------------------------------------------
;
_stoe_measurement_identifier XQR216S
_stoe_measurement_max_exposure_per_frame '1.0 s'
_stoe_measurement_mean_exposure_per_frame '1.0 s'
_stoe_measurement_min_exposure_per_frame '1.0 s'
_stoe_measurement_total_exposure_time '21 min'
_stoe_measurement_total_frame_number 1276
_stoe_measurement_total_run_number 16
_stoe_measurement_tube_power '250 W'

loop_
_space_group_symop_operation_xyz
'x, y, z'
'-x, y+1/2, -z+1/2'
'-x, -y, -z'
'x, -y-1/2, z-1/2'

loop_
_atom_site_label
_atom_site_type_symbol
_atom_site_fract_x
_atom_site_fract_y
_atom_site_fract_z
_atom_site_U_iso_or_equiv
_atom_site_adp_type
_atom_site_occupancy
_atom_site_site_symmetry_order
_atom_site_calc_flag
_atom_site_refinement_flags_posn
_atom_site_refinement_flags_adp
_atom_site_refinement_flags_occupancy
_atom_site_disorder_assembly
_atom_site_disorder_group
Cl1 Cl 0.88276(5) 0.69778(13) 0.58563(3) 0.0791(3) Uani 1 1 d . . . . .
O1 O 0.95302(12) 1.0239(3) 0.67863(12) 0.0665(5) Uani 1 1 d G . . . .
H1A H 0.989263 0.993800 0.715980 0.100 Uiso 1 1 d G U . . .
H1B H 0.939571 0.916587 0.657547 0.100 Uiso 1 1 d G U . . .
O2 O 0.91125(14) 0.4043(4) 0.71016(10) 0.0711(5) Uani 1 1 d G . . . .
H2A H 0.915185 0.285861 0.699076 0.107 Uiso 1 1 d G U . . .
H2B H 0.900057 0.464462 0.671056 0.107 Uiso 1 1 d G U . . .
N1 N 0.39427(8) 0.7859(2) 0.59236(7) 0.0251(3) Uani 1 1 d . . . . .
N2 N 0.87465(9) 0.8092(2) 0.87569(8) 0.0323(3) Uani 1 1 d . . . . .
N3 N 0.65460(9) 0.7837(2) 0.88835(7) 0.0325(3) Uani 1 1 d . . . . .
N4 N 0.66672(10) 0.7975(2) 0.95404(8) 0.0342(3) Uani 1 1 d . . . . .
N5 N 0.66636(12) 0.8082(3) 1.01132(9) 0.0509(5) Uani 1 1 d . . . . .
C1 C 0.31528(10) 0.7962(2) 0.60882(9) 0.0259(3) Uani 1 1 d . . . . .
C2 C 0.29457(10) 0.7916(2) 0.67406(9) 0.0297(3) Uani 1 1 d . . . . .
H2 H 0.336919 0.782668 0.716672 0.036 Uiso 1 1 calc R U . . .
C3 C 0.20972(11) 0.8007(3) 0.67453(11) 0.0361(4) Uani 1 1 d . . . . .
H3 H 0.194064 0.798191 0.718313 0.043 Uiso 1 1 calc R U . . .
C4 C 0.14697(11) 0.8136(3) 0.61203(12) 0.0419(5) Uani 1 1 d . . . . .
H4 H 0.089557 0.820019 0.613946 0.050 Uiso 1 1 calc R U . . .
C5 C 0.16764(11) 0.8169(3) 0.54772(11) 0.0402(4) Uani 1 1 d . . . . .
H5 H 0.124836 0.824756 0.505366 0.048 Uiso 1 1 calc R U . . .
C6 C 0.25262(10) 0.8085(2) 0.54550(9) 0.0306(4) Uani 1 1 d . . . . .
C7 C 0.29432(11) 0.8088(2) 0.48861(9) 0.0303(3) Uani 1 1 d . . . . .
C8 C 0.26554(13) 0.8243(3) 0.41538(9) 0.0399(4) Uani 1 1 d . . . . .
H8 H 0.207008 0.832942 0.394279 0.048 Uiso 1 1 calc R U . . .
C9 C 0.32301(15) 0.8267(3) 0.37460(10) 0.0428(5) Uani 1 1 d . . . . .
H9 H 0.303830 0.837434 0.324890 0.051 Uiso 1 1 calc R U . . .
C10 C 0.40931(13) 0.8137(3) 0.40476(9) 0.0367(4) Uani 1 1 d . . . . .
H10 H 0.447723 0.815440 0.375187 0.044 Uiso 1 1 calc R U . . .
C11 C 0.43998(11) 0.7983(2) 0.47734(9) 0.0299(3) Uani 1 1 d . . . . .
H11 H 0.498658 0.790596 0.497947 0.036 Uiso 1 1 calc R U . . .
C12 C 0.38131(10) 0.7946(2) 0.51866(8) 0.0255(3) Uani 1 1 d . . . . .
C13 C 0.47364(9) 0.7838(2) 0.64111(8) 0.0232(3) Uani 1 1 d . . . . .
C14 C 0.48797(9) 0.9012(2) 0.70069(8) 0.0256(3) Uani 1 1 d . . . . .
H14 H 0.444503 0.983597 0.708403 0.031 Uiso 1 1 calc R U . . .
C15 C 0.56525(10) 0.8985(2) 0.74878(8) 0.0263(3) Uani 1 1 d . . . . .
H15 H 0.573475 0.975364 0.790194 0.032 Uiso 1 1 calc R U . . .
C16 C 0.63133(9) 0.7845(2) 0.73740(8) 0.0251(3) Uani 1 1 d . . . . .
C17 C 0.61713(10) 0.6695(2) 0.67698(8) 0.0272(3) Uani 1 1 d . . . . .
H17 H 0.661644 0.593139 0.667791 0.033 Uiso 1 1 calc R U . . .
C18 C 0.53844(10) 0.6655(2) 0.63001(8) 0.0263(3) Uani 1 1 d . . . . .
H18 H 0.528826 0.581961 0.590256 0.032 Uiso 1 1 calc R U . . .
C19 C 0.71525(10) 0.7903(2) 0.78672(8) 0.0257(3) Uani 1 1 d . . . . .
C20 C 0.72688(10) 0.7950(2) 0.86062(8) 0.0266(3) Uani 1 1 d . . . . .
C21 C 0.80733(11) 0.8044(3) 0.90390(9) 0.0302(3) Uani 1 1 d . . . . .
H21 H 0.814917 0.807458 0.953616 0.036 Uiso 1 1 calc R U . . .
C22 C 0.86643(11) 0.8032(3) 0.80576(10) 0.0331(4) Uani 1 1 d . . . . .
H22 H 0.915117 0.805100 0.787273 0.040 Uiso 1 1 calc R U . . .
C23 C 0.78791(10) 0.7941(3) 0.76073(9) 0.0302(3) Uani 1 1 d . . . . .
H23 H 0.782895 0.790412 0.711315 0.036 Uiso 1 1 calc R U . . .
C24 C 0.95984(12) 0.8176(4) 0.92311(12) 0.0488(5) Uani 1 1 d . . . . .
H24A H 0.955411 0.811942 0.972199 0.073 Uiso 1 1 calc R U . . .
H24B H 0.987320 0.939010 0.915152 0.073 Uiso 1 1 calc R U . . .
H24C H 0.993205 0.707513 0.913386 0.073 Uiso 1 1 calc R U . . .

loop_
_atom_site_aniso_label
_atom_site_aniso_U_11
_atom_site_aniso_U_22
_atom_site_aniso_U_33
_atom_site_aniso_U_23
_atom_site_aniso_U_13
_atom_site_aniso_U_12
Cl1 0.0896(5) 0.0896(6) 0.0459(3) -0.0038(3) -0.0077(3) 0.0298(4)
O1 0.0538(10) 0.0545(10) 0.0884(14) 0.0253(10) 0.0111(9) -0.0005(8)
O2 0.0747(12) 0.0808(14) 0.0645(11) 0.0006(10) 0.0296(10) 0.0087(11)
N1 0.0220(6) 0.0320(7) 0.0216(6) 0.0002(5) 0.0061(5) 0.0009(5)
N2 0.0230(6) 0.0377(8) 0.0344(7) -0.0032(6) 0.0035(5) -0.0029(5)
N3 0.0270(7) 0.0456(9) 0.0257(7) 0.0005(6) 0.0081(5) -0.0020(6)
N4 0.0331(7) 0.0384(8) 0.0331(8) 0.0007(6) 0.0117(6) -0.0013(6)
N5 0.0505(10) 0.0713(13) 0.0348(9) -0.0024(8) 0.0181(8) -0.0049(9)
C1 0.0218(7) 0.0252(8) 0.0309(8) -0.0002(6) 0.0066(6) 0.0011(5)
C2 0.0281(8) 0.0315(8) 0.0319(8) 0.0017(6) 0.0116(6) 0.0024(6)
C3 0.0320(9) 0.0343(9) 0.0470(10) 0.0005(7) 0.0191(8) 0.0019(7)
C4 0.0232(8) 0.0438(11) 0.0604(12) -0.0026(9) 0.0135(8) 0.0011(7)
C5 0.0244(8) 0.0462(11) 0.0464(10) -0.0045(8) 0.0014(7) 0.0009(7)
C6 0.0254(8) 0.0311(8) 0.0334(8) -0.0023(6) 0.0029(6) 0.0000(6)
C7 0.0293(8) 0.0298(8) 0.0291(8) -0.0027(6) 0.0018(6) -0.0004(6)
C8 0.0423(10) 0.0428(10) 0.0280(9) -0.0032(7) -0.0046(7) 0.0018(8)
C9 0.0592(12) 0.0409(10) 0.0241(8) -0.0019(7) 0.0018(8) 0.0021(9)
C10 0.0539(11) 0.0325(9) 0.0262(8) -0.0006(6) 0.0145(8) -0.0028(8)
C11 0.0349(8) 0.0283(8) 0.0275(8) -0.0004(6) 0.0093(6) -0.0025(6)
C12 0.0297(8) 0.0240(7) 0.0220(7) -0.0011(5) 0.0045(6) -0.0008(6)
C13 0.0223(7) 0.0254(7) 0.0224(7) 0.0022(5) 0.0062(5) -0.0001(5)
C14 0.0234(7) 0.0278(8) 0.0268(7) -0.0005(6) 0.0082(6) 0.0029(6)
C15 0.0271(7) 0.0273(8) 0.0251(7) -0.0019(6) 0.0074(6) 0.0000(6)
C16 0.0229(7) 0.0269(8) 0.0256(7) 0.0021(6) 0.0059(6) -0.0003(6)
C17 0.0247(7) 0.0298(8) 0.0283(7) 0.0009(6) 0.0086(6) 0.0045(6)
C18 0.0276(7) 0.0278(8) 0.0244(7) -0.0018(6) 0.0081(6) 0.0017(6)
C19 0.0226(7) 0.0256(8) 0.0287(8) 0.0009(6) 0.0058(6) 0.0003(5)
C20 0.0238(7) 0.0278(8) 0.0285(8) -0.0006(6) 0.0072(6) -0.0009(6)
C21 0.0275(8) 0.0339(9) 0.0289(8) -0.0020(6) 0.0060(6) -0.0021(6)
C22 0.0247(8) 0.0396(10) 0.0367(9) -0.0003(7) 0.0108(7) -0.0001(6)
C23 0.0265(8) 0.0348(9) 0.0306(8) 0.0011(6) 0.0093(6) 0.0015(6)
C24 0.0227(8) 0.0752(16) 0.0437(11) -0.0100(10) -0.0014(7) -0.0050(9)

loop_
_atom_type_symbol
_atom_type_description
_atom_type_scat_dispersion_real
_atom_type_scat_dispersion_imag
_atom_type_scat_source
C C 0.0137 0.0067 'International Tables Vol C Tables 4.2.6.8 and 6.1.1.4'
H H 0.0000 0.0000 'International Tables Vol C Tables 4.2.6.8 and 6.1.1.4'
Cl Cl 0.3281 0.5435 'International Tables Vol C Tables 4.2.6.8 and 6.1.1.4'
N N 0.0241 0.0134 'International Tables Vol C Tables 4.2.6.8 and 6.1.1.4'
O O 0.0389 0.0241 'International Tables Vol C Tables 4.2.6.8 and 6.1.1.4'

loop_
_geom_angle_atom_site_label_1
_geom_angle_atom_site_label_2
_geom_angle_atom_site_label_3
_geom_angle
_geom_angle_site_symmetry_1
_geom_angle_site_symmetry_3
_geom_angle_publ_flag
H1A O1 H1B 104.5 . . ?
H2A O2 H2B 104.6 . . ?
C1 N1 C12 108.04(13) . . ?
C1 N1 C13 126.31(13) . . ?
C12 N1 C13 125.44(13) . . ?
C21 N2 C24 119.05(15) . . ?
C22 N2 C21 121.59(15) . . ?
C22 N2 C24 119.35(15) . . ?
N4 N3 C20 116.41(14) . . ?
N5 N4 N3 170.87(19) . . ?
N1 C1 C6 108.55(14) . . ?
C2 C1 N1 130.12(15) . . ?
C2 C1 C6 121.31(15) . . ?
C1 C2 H2 121.2 . . ?
C3 C2 C1 117.69(16) . . ?
C3 C2 H2 121.2 . . ?
C2 C3 H3 119.2 . . ?
C2 C3 C4 121.51(17) . . ?
C4 C3 H3 119.2 . . ?
C3 C4 H4 119.7 . . ?
C5 C4 C3 120.61(17) . . ?
C5 C4 H4 119.7 . . ?
C4 C5 H5 120.4 . . ?
C4 C5 C6 119.23(18) . . ?
C6 C5 H5 120.4 . . ?
C1 C6 C7 107.44(14) . . ?
C5 C6 C1 119.64(17) . . ?
C5 C6 C7 132.93(17) . . ?
C8 C7 C6 133.26(17) . . ?
C8 C7 C12 119.47(17) . . ?
C12 C7 C6 107.24(14) . . ?
C7 C8 H8 120.5 . . ?
C9 C8 C7 119.04(18) . . ?
C9 C8 H8 120.5 . . ?
C8 C9 H9 119.4 . . ?
C8 C9 C10 121.22(17) . . ?
C10 C9 H9 119.4 . . ?
C9 C10 H10 119.4 . . ?
C11 C10 C9 121.18(17) . . ?
C11 C10 H10 119.4 . . ?
C10 C11 H11 121.3 . . ?
C10 C11 C12 117.46(17) . . ?
C12 C11 H11 121.3 . . ?
N1 C12 C7 108.72(14) . . ?
C11 C12 N1 129.61(15) . . ?
C11 C12 C7 121.62(15) . . ?
C14 C13 N1 120.13(13) . . ?
C14 C13 C18 119.18(14) . . ?
C18 C13 N1 120.69(14) . . ?
C13 C14 H14 119.8 . . ?
C15 C14 C13 120.32(14) . . ?
C15 C14 H14 119.8 . . ?
C14 C15 H15 119.5 . . ?
C14 C15 C16 121.07(14) . . ?
C16 C15 H15 119.5 . . ?
C15 C16 C19 120.99(14) . . ?
C17 C16 C15 118.39(14) . . ?
C17 C16 C19 120.58(14) . . ?
C16 C17 H17 119.6 . . ?
C18 C17 C16 120.71(14) . . ?
C18 C17 H17 119.6 . . ?
C13 C18 H18 119.9 . . ?
C17 C18 C13 120.24(14) . . ?
C17 C18 H18 119.9 . . ?
C20 C19 C16 123.07(14) . . ?
C23 C19 C16 120.07(14) . . ?
C23 C19 C20 116.86(14) . . ?
C19 C20 N3 117.99(14) . . ?
C21 C20 N3 121.83(15) . . ?
C21 C20 C19 120.15(14) . . ?
N2 C21 C20 120.16(15) . . ?
N2 C21 H21 119.9 . . ?
C20 C21 H21 119.9 . . ?
N2 C22 H22 119.8 . . ?
N2 C22 C23 120.34(15) . . ?
C23 C22 H22 119.8 . . ?
C19 C23 H23 119.6 . . ?
C22 C23 C19 120.89(16) . . ?
C22 C23 H23 119.6 . . ?
N2 C24 H24A 109.5 . . ?
N2 C24 H24B 109.5 . . ?
N2 C24 H24C 109.5 . . ?
H24A C24 H24B 109.5 . . ?
H24A C24 H24C 109.5 . . ?
H24B C24 H24C 109.5 . . ?

loop_
_geom_bond_atom_site_label_1
_geom_bond_atom_site_label_2
_geom_bond_distance
_geom_bond_site_symmetry_2
_geom_bond_publ_flag
O1 H1A 0.8493 . ?
O1 H1B 0.8502 . ?
O2 H2A 0.8515 . ?
O2 H2B 0.8502 . ?
N1 C1 1.4060(19) . ?
N1 C12 1.4063(19) . ?
N1 C13 1.4159(19) . ?
N2 C21 1.345(2) . ?
N2 C22 1.342(2) . ?
N2 C24 1.480(2) . ?
N3 N4 1.255(2) . ?
N3 C20 1.416(2) . ?
N4 N5 1.123(2) . ?
C1 C2 1.395(2) . ?
C1 C6 1.409(2) . ?
C2 H2 0.9500 . ?
C2 C3 1.392(2) . ?
C3 H3 0.9500 . ?
C3 C4 1.399(3) . ?
C4 H4 0.9500 . ?
C4 C5 1.377(3) . ?
C5 H5 0.9500 . ?
C5 C6 1.403(2) . ?
C6 C7 1.436(3) . ?
C7 C8 1.400(2) . ?
C7 C12 1.408(2) . ?
C8 H8 0.9500 . ?
C8 C9 1.370(3) . ?
C9 H9 0.9500 . ?
C9 C10 1.397(3) . ?
C10 H10 0.9500 . ?
C10 C11 1.391(2) . ?
C11 H11 0.9500 . ?
C11 C12 1.394(2) . ?
C13 C14 1.391(2) . ?
C13 C18 1.395(2) . ?
C14 H14 0.9500 . ?
C14 C15 1.384(2) . ?
C15 H15 0.9500 . ?
C15 C16 1.397(2) . ?
C16 C17 1.395(2) . ?
C16 C19 1.478(2) . ?
C17 H17 0.9500 . ?
C17 C18 1.392(2) . ?
C18 H18 0.9500 . ?
C19 C20 1.412(2) . ?
C19 C23 1.400(2) . ?
C20 C21 1.386(2) . ?
C21 H21 0.9500 . ?
C22 H22 0.9500 . ?
C22 C23 1.375(2) . ?
C23 H23 0.9500 . ?
C24 H24A 0.9800 . ?
C24 H24B 0.9800 . ?
C24 H24C 0.9800 . ?

loop_
_geom_torsion_atom_site_label_1
_geom_torsion_atom_site_label_2
_geom_torsion_atom_site_label_3
_geom_torsion_atom_site_label_4
_geom_torsion
_geom_torsion_site_symmetry_1
_geom_torsion_site_symmetry_2
_geom_torsion_site_symmetry_3
_geom_torsion_site_symmetry_4
_geom_torsion_publ_flag
N1 C1 C2 C3 -178.74(17) . . . . ?
N1 C1 C6 C5 178.85(16) . . . . ?
N1 C1 C6 C7 -0.84(18) . . . . ?
N1 C13 C14 C15 179.48(14) . . . . ?
N1 C13 C18 C17 177.77(14) . . . . ?
N2 C22 C23 C19 -0.3(3) . . . . ?
N3 C20 C21 N2 178.03(16) . . . . ?
N4 N3 C20 C19 -176.71(15) . . . . ?
N4 N3 C20 C21 5.2(3) . . . . ?
C1 N1 C12 C7 -0.46(18) . . . . ?
C1 N1 C12 C11 176.82(16) . . . . ?
C1 N1 C13 C14 -39.6(2) . . . . ?
C1 N1 C13 C18 140.77(16) . . . . ?
C1 C2 C3 C4 0.1(3) . . . . ?
C1 C6 C7 C8 -177.7(2) . . . . ?
C1 C6 C7 C12 0.56(18) . . . . ?
C2 C1 C6 C5 0.1(3) . . . . ?
C2 C1 C6 C7 -179.59(15) . . . . ?
C2 C3 C4 C5 0.2(3) . . . . ?
C3 C4 C5 C6 -0.4(3) . . . . ?
C4 C5 C6 C1 0.2(3) . . . . ?
C4 C5 C6 C7 179.85(19) . . . . ?
C5 C6 C7 C8 2.7(4) . . . . ?
C5 C6 C7 C12 -179.1(2) . . . . ?
C6 C1 C2 C3 -0.3(2) . . . . ?
C6 C7 C8 C9 177.57(19) . . . . ?
C6 C7 C12 N1 -0.06(18) . . . . ?
C6 C7 C12 C11 -177.60(15) . . . . ?
C7 C8 C9 C10 0.1(3) . . . . ?
C8 C7 C12 N1 178.45(16) . . . . ?
C8 C7 C12 C11 0.9(3) . . . . ?
C8 C9 C10 C11 -0.2(3) . . . . ?
C9 C10 C11 C12 0.6(3) . . . . ?
C10 C11 C12 N1 -177.91(16) . . . . ?
C10 C11 C12 C7 -0.9(2) . . . . ?
C12 N1 C1 C2 179.40(16) . . . . ?
C12 N1 C1 C6 0.81(18) . . . . ?
C12 N1 C13 C14 134.69(16) . . . . ?
C12 N1 C13 C18 -45.0(2) . . . . ?
C12 C7 C8 C9 -0.5(3) . . . . ?
C13 N1 C1 C2 -5.5(3) . . . . ?
C13 N1 C1 C6 175.90(14) . . . . ?
C13 N1 C12 C7 -175.60(14) . . . . ?
C13 N1 C12 C11 1.7(3) . . . . ?
C13 C14 C15 C16 2.5(2) . . . . ?
C14 C13 C18 C17 -1.9(2) . . . . ?
C14 C15 C16 C17 -1.4(2) . . . . ?
C14 C15 C16 C19 176.45(15) . . . . ?
C15 C16 C17 C18 -1.3(2) . . . . ?
C15 C16 C19 C20 41.8(2) . . . . ?
C15 C16 C19 C23 -137.37(17) . . . . ?
C16 C17 C18 C13 3.0(2) . . . . ?
C16 C19 C20 N3 3.3(2) . . . . ?
C16 C19 C20 C21 -178.66(15) . . . . ?
C16 C19 C23 C22 178.79(16) . . . . ?
C17 C16 C19 C20 -140.41(17) . . . . ?
C17 C16 C19 C23 40.5(2) . . . . ?
C18 C13 C14 C15 -0.9(2) . . . . ?
C19 C16 C17 C18 -179.23(15) . . . . ?
C19 C20 C21 N2 0.0(2) . . . . ?
C20 C19 C23 C22 -0.4(2) . . . . ?
C21 N2 C22 C23 0.8(3) . . . . ?
C22 N2 C21 C20 -0.7(3) . . . . ?
C23 C19 C20 N3 -177.58(15) . . . . ?
C23 C19 C20 C21 0.5(2) . . . . ?
C24 N2 C21 C20 -179.49(18) . . . . ?
C24 N2 C22 C23 179.61(18) . . . . ?
